data_1542521
loop_
_publ_author_name
'Hammer, Niels'
'Leth, Lars A.'
'Stiller, Julian'
'Jensen, Magnus E.'
'J\/orgensen, Karl Anker'

_publ_section_title
;
 Oxadendralenes in asymmetric organocatalysis for the construction of
 tetrahydroisochromenes
;
_journal_issue 6
_journal_name_full 'Chem. Sci.'
_journal_page_first 3649
_journal_paper_doi 10.1039/C6SC00185H
_journal_volume 7
_journal_year 2016
_chemical_formula_moiety 'C21 H24 O3'
_chemical_formula_sum 'C21 H24 O3'
_chemical_formula_weight 324.40
_space_group_crystal_system monoclinic
_space_group_IT_number 4
_space_group_name_Hall 'P 2yb'
_space_group_name_H-M_alt 'P 1 21 1'
_symmetry_space_group_name_Hall 'P 2yb'
_symmetry_space_group_name_H-M 'P 1 21 1'
_atom_sites_solution_hydrogens geom
_audit_creation_date 2015-02-22
_audit_creation_method
;
Olex2 1.2
(compiled 2015.01.26 svn.r3150 for OlexSys, GUI svn.r4998)
;
_audit_update_record
;
2015-06-07 deposited with the CCDC.
2016-02-17 downloaded from the CCDC.
;
_cell_angle_alpha 90
_cell_angle_beta 91.6300(19)
_cell_angle_gamma 90
_cell_formula_units_Z 4
_cell_length_a 8.8945(2)
_cell_length_b 21.1600(5)
_cell_length_c 9.0481(2)
_cell_measurement_reflns_used 5475
_cell_measurement_temperature 99.9(3)
_cell_measurement_theta_max 25.7420
_cell_measurement_theta_min 1.9100
_cell_volume 1702.23(7)
_computing_cell_refinement
;
CrysAlisPro, Agilent Technologies,
Version 1.171.37.35 (release 13-08-2014 CrysAlis171 .NET)
(compiled Aug 13 2014,18:06:01)
;
_computing_data_collection
;
CrysAlisPro, Agilent Technologies,
Version 1.171.37.35 (release 13-08-2014 CrysAlis171 .NET)
(compiled Aug 13 2014,18:06:01)
;
_computing_data_reduction
;
CrysAlisPro, Agilent Technologies,
Version 1.171.37.35 (release 13-08-2014 CrysAlis171 .NET)
(compiled Aug 13 2014,18:06:01)
;
_computing_molecular_graphics 'Olex2 (Dolomanov et al., 2009)'
_computing_publication_material 'Olex2 (Dolomanov et al., 2009)'
_computing_structure_refinement 'ShelXL (Sheldrick, 2008)'
_diffrn_ambient_environment N~2~
_diffrn_ambient_temperature 99.9(3)
_diffrn_detector 'CCD plate'
_diffrn_detector_area_resol_mean 10.3590
_diffrn_detector_type Atlas
_diffrn_measured_fraction_theta_full 0.949
_diffrn_measured_fraction_theta_max 0.899
_diffrn_measurement_details
;
  1 omega  -87.00  -34.00   1.0000   15.0000
omega____ theta____ kappa____ phi______ frames
    -       12.3136  178.0000 -150.0000 53

  2 omega  -80.00   54.00   1.0000   15.0000
omega____ theta____ kappa____ phi______ frames
    -       12.3136  -57.0000  120.0000 134

  3 omega  -55.00   78.00   1.0000   15.0000
omega____ theta____ kappa____ phi______ frames
    -      -13.4073   57.0000 -150.0000 133

  4 omega  -57.00  -12.00   1.0000   15.0000
omega____ theta____ kappa____ phi______ frames
    -      -13.4073   77.0000  -30.0000 45
;
_diffrn_measurement_device 'four-circle diffractometer'
_diffrn_measurement_device_type 'SuperNova, Single source at offset, Atlas'
_diffrn_measurement_method '\w scans'
_diffrn_orient_matrix_UB_11 -0.0354138000
_diffrn_orient_matrix_UB_12 0.0126801000
_diffrn_orient_matrix_UB_13 -0.0646900000
_diffrn_orient_matrix_UB_21 0.0148343000
_diffrn_orient_matrix_UB_22 -0.0284094000
_diffrn_orient_matrix_UB_23 -0.0384821000
_diffrn_orient_matrix_UB_31 -0.0699508000
_diffrn_orient_matrix_UB_32 -0.0124499000
_diffrn_orient_matrix_UB_33 0.0220484000
_diffrn_radiation_monochromator mirror
_diffrn_radiation_probe x-ray
_diffrn_radiation_type MoK\a
_diffrn_radiation_wavelength 0.71073
_diffrn_reflns_av_R_equivalents 0.0268
_diffrn_reflns_av_unetI/netI 0.0433
_diffrn_reflns_Laue_measured_fraction_full 0.949
_diffrn_reflns_Laue_measured_fraction_max 0.899
_diffrn_reflns_limit_h_max 10
_diffrn_reflns_limit_h_min -10
_diffrn_reflns_limit_k_max 22
_diffrn_reflns_limit_k_min -24
_diffrn_reflns_limit_l_max 10
_diffrn_reflns_limit_l_min -9
_diffrn_reflns_number 11096
_diffrn_reflns_point_group_measured_fraction_full 0.810
_diffrn_reflns_point_group_measured_fraction_max 0.759
_diffrn_reflns_theta_full 25.242
_diffrn_reflns_theta_max 25.996
_diffrn_reflns_theta_min 1.925
_diffrn_source 'SuperNova (Mo) X-ray Source'
_exptl_absorpt_coefficient_mu 0.083
_exptl_absorpt_correction_T_max 0.980
_exptl_absorpt_correction_T_min 0.964
_exptl_absorpt_correction_type gaussian
_exptl_absorpt_process_details
;
CrysAlisPro, Agilent Technologies,
Version 1.171.37.35 (release 13-08-2014 CrysAlis171 .NET)
(compiled Aug 13 2014,18:06:01)
Numerical absorption correction based on gaussian integration over
            a multifaceted crystal model
Empirical absorption correction using spherical harmonics,
 implemented in SCALE3 ABSPACK scaling algorithm.
;
_exptl_crystal_colour 'clear whiteish colourless'
_exptl_crystal_colour_lustre clear
_exptl_crystal_colour_modifier whiteish
_exptl_crystal_colour_primary colourless
_exptl_crystal_density_diffrn 1.266
_exptl_crystal_F_000 696
_exptl_crystal_size_max 0.235
_exptl_crystal_size_mid 0.2247
_exptl_crystal_size_min 0.1276
_refine_diff_density_max 0.234
_refine_diff_density_min -0.175
_refine_diff_density_rms 0.039
_refine_ls_abs_structure_details
;
 Flack x determined using 1632 quotients [(I+)-(I-)]/[(I+)+(I-)]
 (Parsons, Flack and Wagner, Acta Cryst. B69 (2013) 249-259).
;
_refine_ls_abs_structure_Flack 0.3(5)
_refine_ls_extinction_method none
_refine_ls_goodness_of_fit_ref 1.074
_refine_ls_hydrogen_treatment constr
_refine_ls_matrix_type full
_refine_ls_number_parameters 437
_refine_ls_number_reflns 5072
_refine_ls_number_restraints 1
_refine_ls_restrained_S_all 1.074
_refine_ls_R_factor_all 0.0451
_refine_ls_R_factor_gt 0.0368
_refine_ls_shift/su_max 0.000
_refine_ls_shift/su_mean 0.000
_refine_ls_structure_factor_coef Fsqd
_refine_ls_weighting_details 'w=1/[\s^2^(Fo^2^)+(0.0370P)^2^+0.1153P] where P=(Fo^2^+2Fc^2^)/3'
_refine_ls_weighting_scheme calc
_refine_ls_wR_factor_gt 0.0783
_refine_ls_wR_factor_ref 0.0847
_reflns_Friedel_coverage 0.642
_reflns_Friedel_fraction_full 0.662
_reflns_Friedel_fraction_max 0.612
_reflns_number_gt 4559
_reflns_number_total 5072
_reflns_threshold_expression 'I > 2\s(I)'
_cod_data_source_file c6sc00185h2.cif
_cod_data_source_block exp_2325
_cod_depositor_comments 'Adding full bibliography for 1542521--1542526.cif.'
_cod_original_cell_volume 1702.24(7)
_cod_database_code 1542521
_chemical_oxdiff_formula C18H28O3
_shelx_space_group_comment
;
The symmetry employed for this shelxl refinement is uniquely defined
by the following loop, which should always be used as a source of
symmetry information in preference to the above space-group names.
They are only intended as comments.
;
_reflns_odcompleteness_completeness 86.28
_reflns_odcompleteness_iscentric 1
_reflns_odcompleteness_theta 26.32
_olex2_refinement_description
;
1. Fixed Uiso
 At 1.2 times of:
  All C(H) groups, All C(H,H) groups
 At 1.5 times of:
  All C(H,H,H) groups
2.a Ternary CH refined with riding coordinates:
 C5(H5), C6(H6), C12(H12), C13(H13), C19(H19), C20(H20), C23(H23), C29(H29),
 C30(H30), C34(H34), C37(H37), C39(H39)
2.b Secondary CH2 refined with riding coordinates:
 C38(H38A,H38B), C41(H41A,H41B), C45(H45A,H45B), C48(H48A,H48B)
2.c Aromatic/amide H refined with riding coordinates:
 C8(H8), C11(H11), C17(H17), C18(H18), C22(H22), C24(H24), C25(H25), C27(H27),
 C28(H28), C32(H32), C35(H35), C36(H36), C40(H40), C43(H43), C44(H44), C47(H47)
2.d Idealised Me refined as rotating group:
 C31(H31A,H31B,H31C), C33(H33A,H33B,H33C), C42(H42A,H42B,H42C), C46(H46A,H46B,
 H46C)
;
_shelx_shelxl_version_number 2014/7
_olex2_submission_special_instructions 'No special instructions were received'

loop_
_space_group_symop_operation_xyz
'x, y, z'
'-x, y+1/2, -z'

loop_
_atom_site_label
_atom_site_type_symbol
_atom_site_fract_x
_atom_site_fract_y
_atom_site_fract_z
_atom_site_U_iso_or_equiv
_atom_site_adp_type
_atom_site_occupancy
_atom_site_site_symmetry_order
_atom_site_calc_flag
_atom_site_refinement_flags_posn
O1 O -0.9089(2) -0.01610(12) 1.0430(2) 0.0331(6) Uani 1 1 d .
O2 O -0.4369(2) 0.19287(12) 1.0790(3) 0.0372(6) Uani 1 1 d .
O3 O -1.2952(2) 0.32007(12) 1.4032(3) 0.0395(6) Uani 1 1 d .
O4 O -1.0553(2) 0.30628(12) 1.4927(2) 0.0355(6) Uani 1 1 d .
C5 C -1.0054(3) 0.24201(15) 0.9171(3) 0.0231(7) Uani 1 1 d .
H5 H -0.9385 0.2409 0.8329 0.028 Uiso 1 1 calc R
C6 C -0.7164(3) 0.04609(15) 1.4624(3) 0.0190(7) Uani 1 1 d .
H6 H -0.7052 0.0009 1.4836 0.023 Uiso 1 1 calc R
O7 O -0.2539(2) 0.12339(11) 1.3925(3) 0.0323(6) Uani 1 1 d .
C8 C -0.7063(3) 0.26473(15) 1.3055(3) 0.0259(8) Uani 1 1 d .
H8 H -0.6392 0.2723 1.3842 0.031 Uiso 1 1 calc R
C9 C -0.8635(3) 0.27660(15) 1.3257(3) 0.0236(7) Uani 1 1 d .
C10 C -0.4779(3) 0.06865(15) 1.3154(3) 0.0214(7) Uani 1 1 d .
C11 C -0.4142(3) -0.01937(15) 1.5688(4) 0.0241(7) Uani 1 1 d .
H11 H -0.4436 -0.0416 1.4841 0.029 Uiso 1 1 calc R
C12 C -0.5539(3) 0.07480(15) 1.4623(3) 0.0215(7) Uani 1 1 d .
H12 H -0.5616 0.1199 1.4855 0.026 Uiso 1 1 calc R
C13 C -0.9497(3) 0.01591(15) 1.3021(3) 0.0211(7) Uani 1 1 d .
H13 H -1.0220 0.0388 1.3617 0.025 Uiso 1 1 calc R
O14 O -1.1313(2) -0.03451(11) 1.1540(2) 0.0303(6) Uani 1 1 d .
C15 C -0.6602(3) 0.27445(15) 0.9155(3) 0.0197(7) Uani 1 1 d .
C16 C -0.4563(3) 0.04364(15) 1.5835(3) 0.0203(7) Uani 1 1 d .
C17 C -0.5464(3) 0.04517(16) 1.1934(3) 0.0237(7) Uani 1 1 d .
H17 H -0.4896 0.0386 1.1101 0.028 Uiso 1 1 calc R
C18 C -0.3287(3) -0.04953(17) 1.6792(3) 0.0294(8) Uani 1 1 d .
H18 H -0.3020 -0.0917 1.6680 0.035 Uiso 1 1 calc R
C19 C -0.7459(3) 0.24041(15) 1.0363(3) 0.0186(7) Uani 1 1 d .
H19 H -0.7552 0.1959 1.0076 0.022 Uiso 1 1 calc R
C20 C -0.8015(3) 0.07560(15) 1.5941(3) 0.0219(7) Uani 1 1 d .
H20 H -0.7241 0.0830 1.6714 0.026 Uiso 1 1 calc R
C21 C -0.7035(3) 0.02970(15) 1.1857(3) 0.0226(7) Uani 1 1 d .
C22 C -0.6252(3) 0.33815(15) 0.9303(3) 0.0227(7) Uani 1 1 d .
H22 H -0.6586 0.3606 1.0113 0.027 Uiso 1 1 calc R
C23 C -0.9080(3) 0.26762(15) 1.0493(3) 0.0192(7) Uani 1 1 d .
H23 H -0.9010 0.3136 1.0373 0.023 Uiso 1 1 calc R
C24 C -0.6081(3) 0.24192(16) 0.7933(3) 0.0244(7) Uani 1 1 d .
H24 H -0.6312 0.1993 0.7814 0.029 Uiso 1 1 calc R
C25 C -0.7630(4) 0.00014(16) 1.0665(3) 0.0277(8) Uani 1 1 d .
H25 H -0.6971 -0.0103 0.9924 0.033 Uiso 1 1 calc R
C26 C -0.6524(3) 0.24317(15) 1.1782(3) 0.0216(7) Uani 1 1 d .
C27 C -0.4986(4) 0.21967(16) 1.1792(4) 0.0308(8) Uani 1 1 d .
H27 H -0.4416 0.2258 1.2657 0.037 Uiso 1 1 calc R
C28 C -0.2833(4) -0.01711(17) 1.8053(4) 0.0311(9) Uani 1 1 d .
H28 H -0.2259 -0.0371 1.8790 0.037 Uiso 1 1 calc R
C29 C -0.7999(3) 0.05155(15) 1.3107(3) 0.0188(7) Uani 1 1 d .
H29 H -0.8221 0.0964 1.2941 0.023 Uiso 1 1 calc R
C30 C -0.9715(3) 0.25500(15) 1.2038(3) 0.0202(7) Uani 1 1 d .
H30 H -0.9827 0.2091 1.2139 0.024 Uiso 1 1 calc R
C31 C -1.0566(3) 0.17403(17) 0.9390(4) 0.0314(9) Uani 1 1 d .
H31A H -0.9726 0.1488 0.9723 0.047 Uiso 1 1 calc GR
H31B H -1.0962 0.1576 0.8470 0.047 Uiso 1 1 calc GR
H31C H -1.1333 0.1729 1.0115 0.047 Uiso 1 1 calc GR
C32 C -0.3242(3) 0.04528(18) 1.8201(3) 0.0299(8) Uani 1 1 d .
H32 H -0.2944 0.0674 1.9048 0.036 Uiso 1 1 calc R
C33 C -0.8665(3) 0.14093(15) 1.5574(3) 0.0252(8) Uani 1 1 d .
H33A H -0.7902 0.1667 1.5148 0.038 Uiso 1 1 calc GR
H33B H -0.9003 0.1605 1.6462 0.038 Uiso 1 1 calc GR
H33C H -0.9496 0.1365 1.4882 0.038 Uiso 1 1 calc GR
C34 C -1.1256(3) 0.28450(15) 1.2308(3) 0.0229(7) Uani 1 1 d .
H34 H -1.2009 0.2616 1.1705 0.027 Uiso 1 1 calc R
C35 C -0.4093(3) 0.07568(16) 1.7107(3) 0.0249(7) Uani 1 1 d .
H35 H -0.4352 0.1179 1.7226 0.030 Uiso 1 1 calc R
C36 C -0.3247(4) 0.09308(16) 1.3010(4) 0.0276(8) Uani 1 1 d .
H36 H -0.2773 0.0844 1.2129 0.033 Uiso 1 1 calc R
C37 C -1.0158(3) 0.00951(17) 1.1466(3) 0.0273(8) Uani 1 1 d .
H37 H -1.0550 0.0502 1.1113 0.033 Uiso 1 1 calc R
C38 C -1.0991(4) -0.07645(16) 1.2786(3) 0.0277(8) Uani 1 1 d .
H38A H -1.0899 -0.1198 1.2451 0.033 Uiso 1 1 calc R
H38B H -1.1789 -0.0743 1.3493 0.033 Uiso 1 1 calc R
C39 C -1.1711(4) 0.28077(17) 1.3911(3) 0.0297(8) Uani 1 1 d .
H39 H -1.1964 0.2372 1.4178 0.036 Uiso 1 1 calc R
C40 C -0.9117(4) 0.29836(16) 1.4549(3) 0.0301(8) Uani 1 1 d .
H40 H -0.8382 0.3091 1.5256 0.036 Uiso 1 1 calc R
C41 C -0.9514(3) -0.05364(15) 1.3486(3) 0.0235(7) Uani 1 1 d .
H41A H -0.8665 -0.0764 1.3100 0.028 Uiso 1 1 calc R
H41B H -0.9508 -0.0580 1.4554 0.028 Uiso 1 1 calc R
C42 C -0.9191(4) 0.03486(16) 1.6662(4) 0.0318(8) Uani 1 1 d .
H42A H -1.0034 0.0292 1.5989 0.048 Uiso 1 1 calc GR
H42B H -0.9519 0.0551 1.7545 0.048 Uiso 1 1 calc GR
H42C H -0.8764 -0.0056 1.6908 0.048 Uiso 1 1 calc GR
C43 C -0.5224(3) 0.27211(18) 0.6894(3) 0.0290(8) Uani 1 1 d .
H43 H -0.4875 0.2497 0.6090 0.035 Uiso 1 1 calc R
C44 C -0.5403(3) 0.36861(17) 0.8244(4) 0.0293(8) Uani 1 1 d .
H44 H -0.5185 0.4114 0.8346 0.035 Uiso 1 1 calc R
C45 C -1.2913(4) 0.36755(18) 1.2870(4) 0.0401(10) Uani 1 1 d .
H45A H -1.2897 0.4097 1.3292 0.048 Uiso 1 1 calc R
H45B H -1.3789 0.3637 1.2212 0.048 Uiso 1 1 calc R
C46 C -1.1392(3) 0.28296(18) 0.8671(4) 0.0341(9) Uani 1 1 d .
H46A H -1.2189 0.2783 0.9355 0.051 Uiso 1 1 calc GR
H46B H -1.1740 0.2699 0.7704 0.051 Uiso 1 1 calc GR
H46C H -1.1087 0.3264 0.8639 0.051 Uiso 1 1 calc GR
C47 C -0.4885(3) 0.33562(18) 0.7049(3) 0.0304(8) Uani 1 1 d .
H47 H -0.4311 0.3559 0.6349 0.036 Uiso 1 1 calc R
C48 C -1.1476(4) 0.35517(15) 1.2031(4) 0.0300(8) Uani 1 1 d .
H48A H -1.0637 0.3796 1.2433 0.036 Uiso 1 1 calc R
H48B H -1.1611 0.3643 1.0985 0.036 Uiso 1 1 calc R

loop_
_atom_site_aniso_label
_atom_site_aniso_U_11
_atom_site_aniso_U_22
_atom_site_aniso_U_33
_atom_site_aniso_U_23
_atom_site_aniso_U_13
_atom_site_aniso_U_12
O1 0.0299(13) 0.0495(17) 0.0199(13) -0.0041(11) -0.0007(10) -0.0056(11)
O2 0.0263(13) 0.0451(16) 0.0405(16) 0.0144(13) 0.0076(11) 0.0084(11)
O3 0.0371(14) 0.0406(17) 0.0418(15) -0.0085(12) 0.0213(11) 0.0020(12)
O4 0.0406(15) 0.0418(16) 0.0246(13) -0.0093(11) 0.0098(11) -0.0062(12)
C5 0.0177(16) 0.032(2) 0.0195(17) -0.0007(14) 0.0032(13) -0.0024(14)
C6 0.0189(16) 0.0165(17) 0.0217(17) 0.0013(13) 0.0022(12) 0.0006(13)
O7 0.0238(12) 0.0332(15) 0.0396(15) 0.0061(12) -0.0041(11) -0.0046(11)
C8 0.0279(18) 0.029(2) 0.0207(18) 0.0045(14) -0.0055(13) -0.0076(15)
C9 0.0310(18) 0.0190(18) 0.0209(17) 0.0011(14) 0.0017(13) -0.0033(14)
C10 0.0162(16) 0.0222(19) 0.0259(18) 0.0038(14) 0.0034(13) 0.0018(13)
C11 0.0252(17) 0.0217(19) 0.0255(18) -0.0009(14) -0.0004(13) -0.0036(14)
C12 0.0209(17) 0.0206(18) 0.0230(17) -0.0006(14) 0.0017(12) -0.0023(13)
C13 0.0195(17) 0.0241(19) 0.0197(16) -0.0005(14) 0.0012(13) -0.0011(13)
O14 0.0275(12) 0.0371(15) 0.0260(13) 0.0029(10) -0.0059(9) -0.0108(11)
C15 0.0130(15) 0.026(2) 0.0199(16) 0.0013(14) -0.0012(11) 0.0018(13)
C16 0.0168(16) 0.0236(19) 0.0205(17) 0.0008(14) 0.0029(12) -0.0044(14)
C17 0.0253(18) 0.0244(19) 0.0217(17) 0.0034(14) 0.0089(13) 0.0025(14)
C18 0.0290(19) 0.026(2) 0.033(2) 0.0078(15) -0.0035(15) -0.0015(15)
C19 0.0177(16) 0.0180(18) 0.0201(16) -0.0010(13) 0.0011(12) -0.0003(13)
C20 0.0217(17) 0.025(2) 0.0185(17) -0.0007(14) 0.0012(12) 0.0000(14)
C21 0.0261(18) 0.024(2) 0.0176(17) 0.0025(13) 0.0021(13) 0.0010(14)
C22 0.0215(17) 0.0214(19) 0.0255(18) 0.0001(14) 0.0036(13) 0.0005(14)
C23 0.0195(16) 0.0189(18) 0.0194(16) 0.0015(13) 0.0048(12) -0.0015(13)
C24 0.0198(16) 0.030(2) 0.0228(17) -0.0032(14) -0.0039(13) 0.0012(14)
C25 0.0262(19) 0.040(2) 0.0174(18) -0.0016(15) 0.0041(13) -0.0001(16)
C26 0.0208(17) 0.0204(19) 0.0233(18) 0.0056(13) -0.0020(13) -0.0043(13)
C27 0.0242(19) 0.035(2) 0.033(2) 0.0134(17) -0.0034(16) -0.0059(16)
C28 0.0250(18) 0.042(2) 0.0259(19) 0.0125(16) -0.0057(14) -0.0060(16)
C29 0.0219(17) 0.0155(17) 0.0192(16) 0.0017(13) 0.0016(12) -0.0006(13)
C30 0.0250(16) 0.0176(17) 0.0182(16) 0.0004(13) 0.0031(12) -0.0025(13)
C31 0.0251(18) 0.040(2) 0.029(2) -0.0119(16) 0.0063(14) -0.0108(15)
C32 0.0285(19) 0.042(2) 0.0187(18) -0.0019(16) -0.0014(14) -0.0133(17)
C33 0.0253(17) 0.025(2) 0.0251(18) -0.0044(14) 0.0066(13) 0.0019(14)
C34 0.0235(17) 0.0213(19) 0.0242(17) -0.0004(14) 0.0065(13) -0.0014(14)
C35 0.0215(17) 0.027(2) 0.0260(18) -0.0031(15) 0.0025(13) -0.0032(14)
C36 0.0233(19) 0.028(2) 0.032(2) 0.0079(16) 0.0025(15) 0.0026(15)
C37 0.0244(18) 0.033(2) 0.0250(18) 0.0024(15) -0.0006(14) -0.0035(15)
C38 0.0300(19) 0.026(2) 0.0267(19) 0.0005(15) -0.0010(14) -0.0032(15)
C39 0.0347(19) 0.025(2) 0.0305(19) -0.0054(15) 0.0129(15) -0.0008(16)
C40 0.037(2) 0.030(2) 0.0231(19) -0.0010(15) 0.0025(15) -0.0066(15)
C41 0.0261(18) 0.0230(19) 0.0214(17) 0.0004(14) -0.0017(13) -0.0023(14)
C42 0.0351(19) 0.033(2) 0.0273(19) -0.0007(16) 0.0057(15) 0.0008(16)
C43 0.0202(17) 0.048(3) 0.0188(18) -0.0007(16) -0.0007(13) 0.0046(16)
C44 0.0246(18) 0.024(2) 0.039(2) 0.0096(16) 0.0031(15) 0.0000(15)
C45 0.038(2) 0.027(2) 0.056(3) -0.0043(19) 0.0168(18) 0.0048(17)
C46 0.0240(18) 0.054(3) 0.0247(19) 0.0078(17) -0.0005(14) 0.0015(17)
C47 0.0226(18) 0.044(2) 0.0242(19) 0.0171(16) 0.0044(14) 0.0056(16)
C48 0.0313(19) 0.024(2) 0.036(2) -0.0027(15) 0.0105(15) 0.0041(15)

loop_
_atom_type_symbol
_atom_type_description
_atom_type_scat_dispersion_real
_atom_type_scat_dispersion_imag
_atom_type_scat_source
C C 0.0033 0.0016 'International Tables Vol C Tables 4.2.6.8 and 6.1.1.4'
H H 0.0000 0.0000 'International Tables Vol C Tables 4.2.6.8 and 6.1.1.4'
O O 0.0106 0.0060 'International Tables Vol C Tables 4.2.6.8 and 6.1.1.4'

loop_
_exptl_crystal_face_index_h
_exptl_crystal_face_index_k
_exptl_crystal_face_index_l
_exptl_crystal_face_perp_dist
_exptl_oxdiff_crystal_face_indexfrac_h
_exptl_oxdiff_crystal_face_indexfrac_k
_exptl_oxdiff_crystal_face_indexfrac_l
_exptl_oxdiff_crystal_face_x
_exptl_oxdiff_crystal_face_y
_exptl_oxdiff_crystal_face_z
-12 -5 -3 0.0200 -11.9972 -4.9964 -2.9996 0.5556 0.0794 0.8353
-2 14 -11 0.0763 -2.0055 14.0038 -10.9881 0.9594 -0.0047 -0.2763
0 -9 12 0.1084 0.0054 -9.0028 11.9875 -0.8898 -0.2055 0.3760
0 -25 7 0.1504 0.0066 -25.0039 6.9900 -0.7695 0.4415 0.4650
13 -1 0 0.0801 12.9971 -1.0042 0.0017 -0.4731 0.2213 -0.8966
12 2 -5 0.1011 11.9952 1.9972 -4.9933 -0.0765 0.3134 -0.9740
-12 -4 5 0.0898 -11.9949 -3.9975 4.9930 0.0511 -0.2565 0.9989
-1 29 3 0.1093 -1.0039 29.0032 3.0011 0.2092 -0.9543 -0.2247
12 4 4 0.1052 11.9977 3.9962 3.9986 -0.6329 -0.0894 -0.8008
2 -28 -5 0.0927 1.9998 -27.9766 -4.9964 -0.1024 1.0167 0.0983

loop_
_geom_angle_atom_site_label_1
_geom_angle_atom_site_label_2
_geom_angle_atom_site_label_3
_geom_angle
C25 O1 C37 116.4(2)
C39 O3 C45 108.7(2)
C40 O4 C39 116.8(2)
C31 C5 C23 113.0(3)
C31 C5 C46 109.9(3)
C46 C5 C23 116.2(3)
C20 C6 C12 108.2(2)
C29 C6 C12 112.9(2)
C29 C6 C20 114.6(2)
C26 C8 C9 122.8(3)
C8 C9 C30 117.0(3)
C40 C9 C8 120.5(3)
C40 C9 C30 121.9(3)
C17 C10 C12 123.4(3)
C17 C10 C36 117.3(3)
C36 C10 C12 119.1(3)
C16 C11 C18 120.8(3)
C10 C12 C6 113.7(2)
C10 C12 C16 109.5(2)
C16 C12 C6 109.7(2)
C29 C13 C41 118.4(2)
C37 C13 C29 113.9(2)
C37 C13 C41 99.4(2)
C37 O14 C38 108.4(2)
C22 C15 C19 120.2(3)
C22 C15 C24 118.5(3)
C24 C15 C19 121.2(3)
C11 C16 C12 119.5(3)
C35 C16 C11 118.1(3)
C35 C16 C12 122.3(3)
C10 C17 C21 122.9(3)
C28 C18 C11 120.4(3)
C15 C19 C23 111.1(2)
C26 C19 C15 108.4(2)
C26 C19 C23 114.2(2)
C33 C20 C6 112.6(2)
C42 C20 C6 117.2(3)
C42 C20 C33 110.2(2)
C17 C21 C29 117.8(3)
C25 C21 C17 120.5(3)
C25 C21 C29 121.6(3)
C15 C22 C44 120.5(3)
C5 C23 C19 108.0(2)
C30 C23 C5 115.2(2)
C30 C23 C19 111.5(2)
C43 C24 C15 120.9(3)
C21 C25 O1 126.9(3)
C8 C26 C19 122.8(3)
C8 C26 C27 118.1(3)
C27 C26 C19 119.1(3)
O2 C27 C26 126.9(3)
C32 C28 C18 119.0(3)
C13 C29 C6 113.8(2)
C21 C29 C6 111.9(2)
C21 C29 C13 108.8(2)
C9 C30 C23 111.5(2)
C9 C30 C34 108.2(2)
C34 C30 C23 115.2(2)
C28 C32 C35 121.1(3)
C39 C34 C30 113.3(3)
C39 C34 C48 99.9(3)
C48 C34 C30 118.9(3)
C32 C35 C16 120.6(3)
O7 C36 C10 126.3(3)
O1 C37 C13 112.8(2)
O14 C37 O1 106.2(3)
O14 C37 C13 106.5(2)
O14 C38 C41 106.1(2)
O3 C39 O4 106.0(3)
O3 C39 C34 106.1(3)
O4 C39 C34 112.3(2)
C9 C40 O4 126.6(3)
C38 C41 C13 101.9(2)
C24 C43 C47 120.2(3)
C47 C44 C22 120.3(3)
O3 C45 C48 106.1(3)
C44 C47 C43 119.6(3)
C45 C48 C34 101.0(3)

loop_
_geom_bond_atom_site_label_1
_geom_bond_atom_site_label_2
_geom_bond_distance
O1 C25 1.353(4)
O1 C37 1.459(4)
O2 C27 1.214(4)
O3 C39 1.389(4)
O3 C45 1.456(4)
O4 C39 1.464(4)
O4 C40 1.342(4)
C5 C23 1.554(4)
C5 C31 1.523(5)
C5 C46 1.530(4)
C6 C12 1.567(4)
C6 C20 1.560(4)
C6 C29 1.547(4)
O7 C36 1.210(4)
C8 C9 1.437(4)
C8 C26 1.340(4)
C9 C30 1.513(4)
C9 C40 1.338(4)
C10 C12 1.514(4)
C10 C17 1.341(4)
C10 C36 1.467(4)
C11 C16 1.392(4)
C11 C18 1.393(4)
C12 C16 1.529(4)
C13 C29 1.531(4)
C13 C37 1.515(4)
C13 C41 1.531(4)
O14 C37 1.390(4)
O14 C38 1.457(4)
C15 C19 1.530(4)
C15 C22 1.389(4)
C15 C24 1.393(4)
C16 C35 1.390(4)
C17 C21 1.434(4)
C18 C28 1.381(4)
C19 C23 1.560(4)
C19 C26 1.511(4)
C20 C33 1.531(4)
C20 C42 1.517(4)
C21 C25 1.342(4)
C21 C29 1.511(4)
C22 C44 1.394(4)
C23 C30 1.547(4)
C24 C43 1.383(4)
C26 C27 1.455(4)
C28 C32 1.377(5)
C30 C34 1.532(4)
C32 C35 1.387(4)
C34 C39 1.518(4)
C34 C48 1.528(4)
C38 C41 1.521(4)
C43 C47 1.384(5)
C44 C47 1.377(5)
C45 C48 1.528(4)
